data_4106010
loop_
_publ_author_name
'Tardito, Saverio'
'Bassanetti, Irene'
'Bignardi, Chiara'
'Elviri, Lisa'
'Tegoni, Matteo'
'Mucchino, Claudio'
'Bussolati, Ovidio'
'Franchi-Gazzola, Renata'
'Marchi\`o, Luciano'

_publ_section_title
;
 Copper Binding Agents Acting as Copper Ionophores Lead to Caspase
 Inhibition and Paraptotic Cell Death in Human Cancer Cells
;
_journal_coden_ASTM JACSAT
_journal_issue 16
_journal_name_full 'Journal of the American Chemical Society'
_journal_page_first 6235
_journal_page_last 6242
_journal_paper_doi 10.1021/ja109413c
_journal_volume 133
_journal_year 2011
_chemical_formula_moiety 'C19 H21 Cl2 Cu N3 O S'
_chemical_formula_sum 'C19 H21 Cl2 Cu N3 O S'
_chemical_formula_weight 473.89
_space_group_IT_number 14
_symmetry_cell_setting monoclinic
_symmetry_space_group_name_Hall '-P 2ybc'
_symmetry_space_group_name_H-M 'P 1 21/c 1'
_atom_sites_solution_hydrogens geom
_atom_sites_solution_primary direct
_atom_sites_solution_secondary difmap
_audit_creation_method SHELXL-97
_cell_angle_alpha 90.00
_cell_angle_beta 98.477(3)
_cell_angle_gamma 90.00
_cell_formula_units_Z 4
_cell_length_a 8.082(1)
_cell_length_b 12.312(1)
_cell_length_c 21.242(2)
_cell_measurement_reflns_used 7774
_cell_measurement_temperature 293(2)
_cell_measurement_theta_max 27.53
_cell_measurement_theta_min 1.92
_cell_volume 2090.6(4)
_computing_cell_refinement Saint
_computing_data_collection Smart
_computing_data_reduction Saint
_computing_structure_refinement 'SHELXL-97 (Sheldrick, 1997)'
_computing_structure_solution Sir2004
_diffrn_ambient_temperature 293(2)
_diffrn_measured_fraction_theta_full 0.998
_diffrn_measured_fraction_theta_max 0.998
_diffrn_measurement_device_type 'Bruker Smart 1000 CCD'
_diffrn_measurement_method 'theta & omega scan'
_diffrn_radiation_monochromator graphite
_diffrn_radiation_source 'fine-focus sealed tube'
_diffrn_radiation_type MoK\a
_diffrn_radiation_wavelength 0.71073
_diffrn_reflns_av_R_equivalents 0.0585
_diffrn_reflns_av_sigmaI/netI 0.0608
_diffrn_reflns_limit_h_max 10
_diffrn_reflns_limit_h_min -10
_diffrn_reflns_limit_k_max 15
_diffrn_reflns_limit_k_min -16
_diffrn_reflns_limit_l_max 27
_diffrn_reflns_limit_l_min -27
_diffrn_reflns_number 24703
_diffrn_reflns_theta_full 27.53
_diffrn_reflns_theta_max 27.53
_diffrn_reflns_theta_min 1.92
_diffrn_standards_decay_% none
_exptl_absorpt_coefficient_mu 1.414
_exptl_absorpt_correction_T_max 1.000
_exptl_absorpt_correction_T_min 0.794
_exptl_absorpt_correction_type multi-scan
_exptl_absorpt_process_details SADABS
_exptl_crystal_colour green
_exptl_crystal_density_diffrn 1.506
_exptl_crystal_description needle
_exptl_crystal_F_000 972
_exptl_crystal_size_max 0.31
_exptl_crystal_size_mid 0.08
_exptl_crystal_size_min 0.08
_refine_diff_density_max 0.429
_refine_diff_density_min -0.321
_refine_diff_density_rms 0.056
_refine_ls_extinction_method none
_refine_ls_goodness_of_fit_ref 1.008
_refine_ls_hydrogen_treatment constr
_refine_ls_matrix_type full
_refine_ls_number_parameters 248
_refine_ls_number_reflns 4808
_refine_ls_number_restraints 0
_refine_ls_restrained_S_all 1.008
_refine_ls_R_factor_all 0.0755
_refine_ls_R_factor_gt 0.0380
_refine_ls_shift/su_max 0.001
_refine_ls_shift/su_mean 0.000
_refine_ls_structure_factor_coef Fsqd
_refine_ls_weighting_details 'calc w=1/[\s^2^(Fo^2^)+(0.0197P)^2^+0.0000P] where P=(Fo^2^+2Fc^2^)/3'
_refine_ls_weighting_scheme calc
_refine_ls_wR_factor_gt 0.0615
_refine_ls_wR_factor_ref 0.0665
_reflns_number_gt 3015
_reflns_number_total 4808
_reflns_threshold_expression >2sigma(I)
_cod_data_source_file ja109413c_si_006.cif
_cod_data_source_block pp55
_cod_depositor_comments
;
 Updated bibliographic information.

 Antanas Vaitkus,
 2019-10-11
;
_cod_database_code 4106010

loop_
_symmetry_equiv_pos_as_xyz
'x, y, z'
'-x, y+1/2, -z+1/2'
'-x, -y, -z'
'x, -y-1/2, z-1/2'

loop_
_atom_site_label
_atom_site_type_symbol
_atom_site_fract_x
_atom_site_fract_y
_atom_site_fract_z
_atom_site_U_iso_or_equiv
_atom_site_adp_type
_atom_site_occupancy
_atom_site_symmetry_multiplicity
_atom_site_calc_flag
_atom_site_refinement_flags
Cu Cu 0.73217(4) 0.21665(3) 0.415645(16) 0.03834(10) Uani 1 1 d .
S11 S 0.84691(8) 0.04343(5) 0.41624(3) 0.04050(18) Uani 1 1 d .
Cl2 Cl 0.83782(9) 0.25735(6) 0.31794(3) 0.0533(2) Uani 1 1 d .
Cl1 Cl 0.93023(9) 0.24996(6) 0.50129(4) 0.0600(2) Uani 1 1 d .
N21 N 0.5103(2) 0.13925(16) 0.38914(10) 0.0362(5) Uani 1 1 d .
N11 N 0.3666(3) 0.18695(17) 0.40131(11) 0.0404(6) Uani 1 1 d .
O13 O 0.3900(2) 0.66278(15) 0.39934(10) 0.0616(6) Uani 1 1 d .
N13 N 0.6152(3) 0.36189(16) 0.41919(10) 0.0396(5) Uani 1 1 d .
C43 C 0.6267(3) 0.5517(2) 0.39508(13) 0.0427(7) Uani 1 1 d .
C23 C 0.3713(3) 0.4725(2) 0.42146(12) 0.0388(7) Uani 1 1 d .
C91 C 0.7513(3) -0.0228(2) 0.34607(12) 0.0392(7) Uani 1 1 d .
C13 C 0.4548(3) 0.3738(2) 0.42898(12) 0.0389(7) Uani 1 1 d .
C41 C 0.5821(3) -0.0100(2) 0.31957(13) 0.0399(7) Uani 1 1 d .
C33 C 0.4615(4) 0.5615(2) 0.40427(12) 0.0420(7) Uani 1 1 d .
C12 C 0.3750(3) 0.2715(2) 0.44921(14) 0.0475(7) Uani 1 1 d .
H12A H 0.4389 0.2452 0.4885 0.057 Uiso 1 1 calc R
H12B H 0.2628 0.2879 0.4575 0.057 Uiso 1 1 calc R
C53 C 0.6973(3) 0.4493(2) 0.40313(13) 0.0447(7) Uani 1 1 d .
H53 H 0.8082 0.4409 0.3970 0.054 Uiso 1 1 calc R
C51 C 0.5241(4) -0.0719(2) 0.26608(14) 0.0548(8) Uani 1 1 d .
H51 H 0.4122 -0.0667 0.2482 0.066 Uiso 1 1 calc R
C11 C 0.4637(3) 0.0619(2) 0.34549(12) 0.0376(6) Uani 1 1 d .
C61 C 0.6285(5) -0.1409(3) 0.23889(15) 0.0658(9) Uani 1 1 d .
H61 H 0.5854 -0.1826 0.2037 0.079 Uiso 1 1 calc R
C31 C 0.2337(3) 0.1420(2) 0.36625(15) 0.0510(8) Uani 1 1 d .
H31 H 0.1226 0.1615 0.3665 0.061 Uiso 1 1 calc R
C21 C 0.2891(3) 0.0629(2) 0.33028(14) 0.0519(8) Uani 1 1 d .
H21 H 0.2242 0.0182 0.3012 0.062 Uiso 1 1 calc R
C71 C 0.7946(5) -0.1485(2) 0.26323(16) 0.0654(9) Uani 1 1 d .
H71 H 0.8658 -0.1923 0.2437 0.078 Uiso 1 1 calc R
C63 C 0.1895(3) 0.4838(2) 0.43005(15) 0.0572(8) Uani 1 1 d .
H63A H 0.1197 0.4536 0.3938 0.086 Uiso 1 1 calc R
H63B H 0.1629 0.5592 0.4341 0.086 Uiso 1 1 calc R
H63C H 0.1705 0.4457 0.4678 0.086 Uiso 1 1 calc R
C83 C 0.7274(4) 0.6462(2) 0.37572(15) 0.0642(9) Uani 1 1 d .
H83A H 0.8346 0.6478 0.4021 0.096 Uiso 1 1 calc R
H83B H 0.6690 0.7128 0.3808 0.096 Uiso 1 1 calc R
H83C H 0.7425 0.6380 0.3320 0.096 Uiso 1 1 calc R
C81 C 0.8547(4) -0.0904(2) 0.31694(15) 0.0541(8) Uani 1 1 d .
H81 H 0.9669 -0.0965 0.3342 0.065 Uiso 1 1 calc R
C73 C 0.2959(5) 0.6885(3) 0.33927(19) 0.1034(14) Uani 1 1 d .
H73A H 0.3643 0.6782 0.3064 0.155 Uiso 1 1 calc R
H73B H 0.2600 0.7629 0.3393 0.155 Uiso 1 1 calc R
H73C H 0.1998 0.6419 0.3315 0.155 Uiso 1 1 calc R
C101 C 0.7522(3) -0.0265(2) 0.47622(13) 0.0531(8) Uani 1 1 d .
H10A H 0.6331 -0.0282 0.4640 0.080 Uiso 1 1 calc R
H10B H 0.7787 0.0108 0.5161 0.080 Uiso 1 1 calc R
H10C H 0.7945 -0.0994 0.4806 0.080 Uiso 1 1 calc R

loop_
_atom_site_aniso_label
_atom_site_aniso_U_11
_atom_site_aniso_U_22
_atom_site_aniso_U_33
_atom_site_aniso_U_23
_atom_site_aniso_U_13
_atom_site_aniso_U_12
Cu 0.02809(17) 0.03536(18) 0.0506(2) 0.00150(17) 0.00267(14) 0.00260(15)
S11 0.0276(4) 0.0376(4) 0.0550(5) -0.0021(3) 0.0018(3) 0.0018(3)
Cl2 0.0439(4) 0.0628(5) 0.0555(5) 0.0112(4) 0.0149(3) 0.0066(3)
Cl1 0.0493(4) 0.0548(5) 0.0684(5) -0.0179(4) -0.0159(4) 0.0113(4)
N21 0.0226(11) 0.0391(13) 0.0474(14) 0.0027(11) 0.0068(10) 0.0030(10)
N11 0.0269(12) 0.0385(14) 0.0575(16) 0.0109(11) 0.0116(11) 0.0028(10)
O13 0.0681(14) 0.0374(12) 0.0785(16) 0.0023(11) 0.0085(12) 0.0170(11)
N13 0.0315(12) 0.0359(13) 0.0510(15) 0.0035(11) 0.0048(11) 0.0020(10)
C43 0.0454(18) 0.0351(16) 0.0457(18) -0.0003(13) 0.0000(14) -0.0030(13)
C23 0.0380(16) 0.0384(17) 0.0398(17) -0.0037(13) 0.0050(13) 0.0072(13)
C91 0.0388(16) 0.0327(16) 0.0476(18) -0.0026(13) 0.0111(14) -0.0061(12)
C13 0.0358(15) 0.0405(17) 0.0408(17) 0.0023(13) 0.0072(13) 0.0048(13)
C41 0.0432(17) 0.0361(16) 0.0405(17) 0.0034(13) 0.0063(13) -0.0070(13)
C33 0.0471(18) 0.0358(16) 0.0407(17) -0.0036(13) -0.0016(14) 0.0081(13)
C12 0.0446(17) 0.0443(18) 0.0587(19) 0.0096(15) 0.0242(15) 0.0119(14)
C53 0.0310(15) 0.0429(18) 0.059(2) -0.0001(14) 0.0041(14) 0.0004(13)
C51 0.060(2) 0.053(2) 0.048(2) -0.0025(16) -0.0022(16) -0.0077(16)
C11 0.0300(15) 0.0391(16) 0.0421(17) 0.0078(13) 0.0003(13) -0.0037(12)
C61 0.098(3) 0.054(2) 0.046(2) -0.0097(16) 0.013(2) -0.007(2)
C31 0.0233(15) 0.054(2) 0.075(2) 0.0176(17) 0.0036(15) -0.0021(14)
C21 0.0367(17) 0.056(2) 0.060(2) 0.0062(16) -0.0031(15) -0.0093(14)
C71 0.084(3) 0.049(2) 0.071(3) -0.0121(18) 0.038(2) 0.0001(19)
C63 0.0482(19) 0.0509(19) 0.075(2) -0.0004(16) 0.0175(16) 0.0152(15)
C83 0.065(2) 0.044(2) 0.082(3) 0.0043(17) 0.0068(18) -0.0085(16)
C81 0.0487(19) 0.0419(18) 0.076(2) -0.0068(17) 0.0211(17) -0.0050(15)
C73 0.110(3) 0.075(3) 0.115(4) 0.030(2) -0.018(3) 0.034(2)
C101 0.058(2) 0.0471(18) 0.0519(19) 0.0112(15) 0.0004(15) 0.0045(15)

loop_
_atom_type_symbol
_atom_type_description
_atom_type_scat_dispersion_real
_atom_type_scat_dispersion_imag
_atom_type_scat_source
C C 0.0033 0.0016 'International Tables Vol C Tables 4.2.6.8 and 6.1.1.4'
H H 0.0000 0.0000 'International Tables Vol C Tables 4.2.6.8 and 6.1.1.4'
N N 0.0061 0.0033 'International Tables Vol C Tables 4.2.6.8 and 6.1.1.4'
O O 0.0106 0.0060 'International Tables Vol C Tables 4.2.6.8 and 6.1.1.4'
S S 0.1246 0.1234 'International Tables Vol C Tables 4.2.6.8 and 6.1.1.4'
Cl Cl 0.1484 0.1585 'International Tables Vol C Tables 4.2.6.8 and 6.1.1.4'
Cu Cu 0.3201 1.2651 'International Tables Vol C Tables 4.2.6.8 and 6.1.1.4'

loop_
_geom_angle_atom_site_label_1
_geom_angle_atom_site_label_2
_geom_angle_atom_site_label_3
_geom_angle
N13 Cu N21 91.53(8)
N13 Cu Cl1 95.05(6)
N21 Cu Cl1 142.42(7)
N13 Cu S11 174.74(7)
N21 Cu S11 84.63(6)
Cl1 Cu S11 85.87(3)
N13 Cu Cl2 94.29(6)
N21 Cu Cl2 105.58(6)
Cl1 Cu Cl2 110.74(3)
S11 Cu Cl2 90.21(3)
C91 S11 C101 101.35(12)
C91 S11 Cu 107.06(9)
C101 S11 Cu 103.41(9)
C11 N21 N11 106.1(2)
C11 N21 Cu 131.97(17)
N11 N21 Cu 119.17(16)
C31 N11 N21 110.8(2)
C31 N11 C12 129.8(2)
N21 N11 C12 119.4(2)
C33 O13 C73 115.8(2)
C53 N13 C13 118.4(2)
C53 N13 Cu 116.69(18)
C13 N13 Cu 124.37(17)
C33 C43 C53 116.8(2)
C33 C43 C83 122.8(3)
C53 C43 C83 120.4(3)
C13 C23 C33 117.0(2)
C13 C23 C63 122.1(2)
C33 C23 C63 120.9(2)
C81 C91 C41 120.1(3)
C81 C91 S11 115.7(2)
C41 C91 S11 124.2(2)
N13 C13 C23 122.6(2)
N13 C13 C12 114.4(2)
C23 C13 C12 122.9(2)
C51 C41 C91 117.1(3)
C51 C41 C11 118.4(3)
C91 C41 C11 124.4(2)
O13 C33 C43 118.3(2)
O13 C33 C23 120.2(3)
C43 C33 C23 121.4(2)
N11 C12 C13 112.2(2)
N11 C12 H12A 109.2
C13 C12 H12A 109.2
N11 C12 H12B 109.2
C13 C12 H12B 109.2
H12A C12 H12B 107.9
N13 C53 C43 123.7(3)
N13 C53 H53 118.2
C43 C53 H53 118.2
C61 C51 C41 121.7(3)
C61 C51 H51 119.2
C41 C51 H51 119.2
N21 C11 C21 108.9(2)
N21 C11 C41 123.6(2)
C21 C11 C41 127.5(3)
C71 C61 C51 120.6(3)
C71 C61 H61 119.7
C51 C61 H61 119.7
N11 C31 C21 107.9(2)
N11 C31 H31 126.1
C21 C31 H31 126.1
C31 C21 C11 106.4(3)
C31 C21 H21 126.8
C11 C21 H21 126.8
C61 C71 C81 119.0(3)
C61 C71 H71 120.5
C81 C71 H71 120.5
C23 C63 H63A 109.5
C23 C63 H63B 109.5
H63A C63 H63B 109.5
C23 C63 H63C 109.5
H63A C63 H63C 109.5
H63B C63 H63C 109.5
C43 C83 H83A 109.5
C43 C83 H83B 109.5
H83A C83 H83B 109.5
C43 C83 H83C 109.5
H83A C83 H83C 109.5
H83B C83 H83C 109.5
C71 C81 C91 121.4(3)
C71 C81 H81 119.3
C91 C81 H81 119.3
O13 C73 H73A 109.5
O13 C73 H73B 109.5
H73A C73 H73B 109.5
O13 C73 H73C 109.5
H73A C73 H73C 109.5
H73B C73 H73C 109.5
S11 C101 H10A 109.5
S11 C101 H10B 109.5
H10A C101 H10B 109.5
S11 C101 H10C 109.5
H10A C101 H10C 109.5
H10B C101 H10C 109.5

loop_
_geom_bond_atom_site_label_1
_geom_bond_atom_site_label_2
_geom_bond_distance
Cu N13 2.029(2)
Cu N21 2.035(2)
Cu Cl1 2.2763(8)
Cu S11 2.3249(7)
Cu Cl2 2.4105(8)
S11 C91 1.773(3)
S11 C101 1.799(3)
N21 C11 1.344(3)
N21 N11 1.360(3)
N11 C31 1.334(3)
N11 C12 1.450(3)
O13 C33 1.372(3)
O13 C73 1.422(4)
N13 C53 1.334(3)
N13 C13 1.351(3)
C43 C33 1.382(4)
C43 C53 1.384(3)
C43 C83 1.511(4)
C23 C13 1.387(3)
C23 C33 1.394(4)
C23 C63 1.514(3)
C91 C81 1.388(4)
C91 C41 1.408(3)
C13 C12 1.507(3)
C41 C51 1.391(4)
C41 C11 1.470(3)
C12 H12A 0.9700
C12 H12B 0.9700
C53 H53 0.9300
C51 C61 1.382(4)
C51 H51 0.9300
C11 C21 1.400(3)
C61 C71 1.369(4)
C61 H61 0.9300
C31 C21 1.354(4)
C31 H31 0.9300
C21 H21 0.9300
C71 C81 1.373(4)
C71 H71 0.9300
C63 H63A 0.9600
C63 H63B 0.9600
C63 H63C 0.9600
C83 H83A 0.9600
C83 H83B 0.9600
C83 H83C 0.9600
C81 H81 0.9300
C73 H73A 0.9600
C73 H73B 0.9600
C73 H73C 0.9600
C101 H10A 0.9600
C101 H10B 0.9600
C101 H10C 0.9600
